data_2204999
loop_
_publ_author_name
'Gao, Shan'
'Zhu, Zhi-Bao'
'Huo, Li-Hua'
'Ng, Seik Weng'

_publ_section_title Poly[di-\m-aqua-bis(\m~8~-3-carboxylato-4-hydroxybenzenesulfonato)tetrasilver(I)]
_journal_issue 2
_journal_name_full 'Acta Crystallographica Section E'
_journal_page_first m282
_journal_page_last m284
_journal_paper_doi 10.1107/S1600536805000516
_journal_volume 61
_journal_year 2005
_chemical_formula_iupac '[Ag4 (C7 H4 O6 S)2 (H2 O)2]'
_chemical_formula_moiety 'C14 H12 Ag4 O14 S2'
_chemical_formula_sum 'C14 H12 Ag4 O14 S2'
_chemical_formula_weight 899.94
_chemical_name_systematic
;
Poly[tetrasilver(I)-di-\m-aqua-bis[\m~8~-3-carboxylato-4-
hydroxybenzenesulfonato]
;
_space_group_IT_number 13
_symmetry_cell_setting monoclinic
_symmetry_space_group_name_Hall '-P 2yac'
_symmetry_space_group_name_H-M 'P 1 2/n 1'
_atom_sites_solution_hydrogens geom
_atom_sites_solution_primary direct
_atom_sites_solution_secondary difmap
_audit_creation_method SHELXL-97
_cell_angle_alpha 90.00
_cell_angle_beta 92.91(3)
_cell_angle_gamma 90.00
_cell_formula_units_Z 2
_cell_length_a 7.493(2)
_cell_length_b 16.237(3)
_cell_length_c 8.253(2)
_cell_measurement_reflns_used 9456
_cell_measurement_temperature 295(2)
_cell_measurement_theta_max 27.5
_cell_measurement_theta_min 3.0
_cell_volume 1002.8(4)
_computing_cell_refinement RAPID-AUTO
_computing_data_collection 'RAPID-AUTO (Rigaku, 1998)'
_computing_data_reduction 'CrystalStructure (Rigaku/MSC, 2002)'
_computing_molecular_graphics 'ORTEPII (Johnson, 1976)'
_computing_publication_material SHELXL97
_computing_structure_refinement 'SHELXL97 (Sheldrick, 1997)'
_computing_structure_solution 'SHELXS97 (Sheldrick, 1997)'
_diffrn_ambient_temperature 295(2)
_diffrn_measured_fraction_theta_full 0.94
_diffrn_measured_fraction_theta_max 0.94
_diffrn_measurement_device_type 'Rigaku R-AXIS RAPID'
_diffrn_measurement_method \w
_diffrn_radiation_monochromator graphite
_diffrn_radiation_source 'fine-focus sealed tube'
_diffrn_radiation_type MoK\a
_diffrn_radiation_wavelength 0.71073
_diffrn_reflns_av_R_equivalents 0.016
_diffrn_reflns_av_sigmaI/netI 0.011
_diffrn_reflns_limit_h_max 9
_diffrn_reflns_limit_h_min -8
_diffrn_reflns_limit_k_max 21
_diffrn_reflns_limit_k_min -21
_diffrn_reflns_limit_l_max 10
_diffrn_reflns_limit_l_min -10
_diffrn_reflns_number 8593
_diffrn_reflns_theta_full 27.5
_diffrn_reflns_theta_max 27.5
_diffrn_reflns_theta_min 3.0
_diffrn_standards_decay_% 0
_diffrn_standards_interval_count 0
_diffrn_standards_interval_time 0
_diffrn_standards_number 0
_exptl_absorpt_coefficient_mu 4.134
_exptl_absorpt_correction_T_max 0.495
_exptl_absorpt_correction_T_min 0.294
_exptl_absorpt_correction_type multi-scan
_exptl_absorpt_process_details '(ABSCOR; Higashi, 1995)'
_exptl_crystal_colour Colorless
_exptl_crystal_density_diffrn 2.980
_exptl_crystal_density_method 'not measured'
_exptl_crystal_description Block
_exptl_crystal_F_000 856
_exptl_crystal_size_max 0.32
_exptl_crystal_size_mid 0.25
_exptl_crystal_size_min 0.17
_refine_diff_density_max 0.91
_refine_diff_density_min -1.25
_refine_ls_extinction_method none
_refine_ls_goodness_of_fit_ref 1.06
_refine_ls_hydrogen_treatment mixed
_refine_ls_matrix_type full
_refine_ls_number_parameters 168
_refine_ls_number_reflns 2158
_refine_ls_number_restraints 4
_refine_ls_restrained_S_all 1.06
_refine_ls_R_factor_all 0.029
_refine_ls_R_factor_gt 0.026
_refine_ls_shift/su_max 0.001
_refine_ls_shift/su_mean 0.000
_refine_ls_structure_factor_coef Fsqd
_refine_ls_weighting_details 'calc w = 1/[\s^2^(Fo^2^)+(0.0367P)^2^+2.4683P] where P = (Fo^2^+2Fc^2^)/3'
_refine_ls_weighting_scheme calc
_refine_ls_wR_factor_gt 0.066
_refine_ls_wR_factor_ref 0.068
_reflns_number_gt 2015
_reflns_number_total 2158
_reflns_threshold_expression I>2\s(I)
_cod_data_source_file bt6577.cif
_cod_data_source_block I
_cod_depositor_comments
;
The following automatic conversions were performed:
'_symmetry_cell_setting' value 'Monoclinic' changed to 'monoclinic'
according to '/home/saulius/struct/CIF-dictionaries/cif_core.dic'
dictionary named 'cif_core.dic' version 2.4.1 from 2010-06-29.

Automatic conversion script
Id: cif_fix_enum 1527 2010-12-29 10:47:43Z saulius 

The following automatic conversions were performed:

'_symmetry_cell_setting' value 'Monoclinic' changed to 'monoclinic'
according to /home/saulius/struct/CIF-dictionaries/cif_core.dic
dictionary named 'cif_core.dic' version 2.4.1 from 2010-06-29.

Automatic conversion script
Id: cif_fix_values 1715 2011-07-08 13:25:40Z adriana 
;
_cod_original_cell_volume 1002.8(3)
_cod_original_sg_symbol_H-M 'P 2/n'
_cod_database_code 2204999
_cod_database_fobs_code 2204999

loop_
_symmetry_equiv_pos_as_xyz
'x, y, z'
'-x+1/2, y, -z+1/2'
'-x, -y, -z'
'x-1/2, -y, z-1/2'

loop_
_atom_site_label
_atom_site_fract_x
_atom_site_fract_y
_atom_site_fract_z
_atom_site_U_iso_or_equiv
_atom_site_adp_type
_atom_site_calc_flag
_atom_site_refinement_flags
_atom_site_occupancy
_atom_site_type_symbol
Ag1 0.7500 0.49393(2) 0.7500 0.03250(10) Uani d S 1 Ag
Ag2 0.7500 0.48836(3) 0.2500 0.0475(2) Uani d S 1 Ag
Ag3 1.2500 0.92255(2) -0.2500 0.04020(10) Uani d S 1 Ag
Ag4 1.2500 0.75147(2) -0.2500 0.03220(10) Uani d S 1 Ag
S1 0.92830(10) 0.63097(5) 0.50650(10) 0.0203(2) Uani d . 1 S
O1 0.7488(3) 0.6163(2) 0.5588(4) 0.0357(6) Uani d . 1 O
O2 0.9751(4) 0.57670(10) 0.3742(3) 0.0292(5) Uani d . 1 O
O3 1.0610(4) 0.6291(2) 0.6421(3) 0.0317(6) Uani d . 1 O
O4 1.1192(4) 0.7661(2) -0.0274(3) 0.0346(6) Uani d . 1 O
O5 1.1124(4) 0.9033(2) -0.0077(3) 0.0335(6) Uani d . 1 O
O6 0.9917(4) 0.9681(2) 0.2517(3) 0.0370(7) Uani d D 1 O
O1w 0.6103(4) 0.4246(2) 0.5116(3) 0.0329(6) Uani d D 1 O
C1 1.0182(4) 0.8221(2) 0.2120(4) 0.0205(6) Uani d . 1 C
C2 0.9976(4) 0.7432(2) 0.2756(4) 0.0213(6) Uani d . 1 C
C3 0.9362(4) 0.7322(2) 0.4285(4) 0.0198(6) Uani d . 1 C
C4 0.8915(5) 0.8001(2) 0.5229(4) 0.0256(7) Uani d . 1 C
C5 0.9107(5) 0.8786(2) 0.4620(4) 0.0279(7) Uani d . 1 C
C6 0.9745(5) 0.8898(2) 0.3073(4) 0.0237(6) Uani d . 1 C
C7 1.0880(5) 0.8311(2) 0.0461(4) 0.0239(7) Uani d . 1 C
H6o 1.019(8) 0.963(4) 0.153(3) 0.07(2) Uiso d D 1 H
H1w1 0.498(2) 0.417(3) 0.506(7) 0.07(2) Uiso d D 1 H
H1w2 0.663(6) 0.383(3) 0.470(10) 0.11(3) Uiso d D 1 H
H2 1.0257 0.6975 0.2138 0.026 Uiso calc R 1 H
H4 0.8492 0.7924 0.6258 0.031 Uiso calc R 1 H
H5 0.8812 0.9240 0.5239 0.034 Uiso calc R 1 H

loop_
_atom_site_aniso_label
_atom_site_aniso_U_11
_atom_site_aniso_U_22
_atom_site_aniso_U_33
_atom_site_aniso_U_12
_atom_site_aniso_U_13
_atom_site_aniso_U_23
Ag1 0.0399(2) 0.0321(2) 0.0255(2) 0.000 0.0022(2) 0.000
Ag2 0.0474(3) 0.0303(2) 0.0622(3) 0.000 -0.0225(2) 0.000
Ag3 0.0611(3) 0.02319(19) 0.0393(2) 0.000 0.0307(2) 0.000
Ag4 0.0518(3) 0.02488(19) 0.0213(2) 0.000 0.0149(2) 0.000
S1 0.0226(4) 0.0198(4) 0.0187(4) -0.0036(3) 0.0014(3) 0.0027(3)
O1 0.0270(10) 0.0390(10) 0.042(2) -0.0080(10) 0.0110(10) 0.0090(10)
O2 0.0410(10) 0.0210(10) 0.0270(10) -0.0020(10) 0.0040(10) -0.0020(10)
O3 0.041(2) 0.0260(10) 0.0270(10) -0.0020(10) -0.0100(10) 0.0050(10)
O4 0.055(2) 0.0270(10) 0.0240(10) -0.0020(10) 0.0180(10) -0.0020(10)
O5 0.050(2) 0.0240(10) 0.0290(10) 0.0030(10) 0.0180(10) 0.0080(10)
O6 0.062(2) 0.0190(10) 0.031(2) 0.0070(10) 0.0170(10) 0.0040(10)
O1w 0.0270(10) 0.039(2) 0.0330(10) 0.0040(10) 0.0020(10) -0.0060(10)
C1 0.024(2) 0.0210(10) 0.0160(10) 0.0020(10) 0.0030(10) 0.0020(10)
C2 0.025(2) 0.0190(10) 0.020(2) 0.0020(10) 0.0040(10) 0.0000(10)
C3 0.022(2) 0.0200(10) 0.018(2) -0.0010(10) 0.0010(10) 0.0030(10)
C4 0.028(2) 0.031(2) 0.019(2) 0.0010(10) 0.0090(10) 0.0010(10)
C5 0.037(2) 0.023(2) 0.024(2) 0.0060(10) 0.010(2) -0.0030(10)
C6 0.029(2) 0.0190(10) 0.024(2) 0.0030(10) 0.0060(10) 0.0020(10)
C7 0.025(2) 0.028(2) 0.020(2) 0.0010(10) 0.0050(10) 0.0010(10)

loop_
_atom_type_symbol
_atom_type_description
_atom_type_scat_dispersion_real
_atom_type_scat_dispersion_imag
_atom_type_scat_source
C C 0.0033 0.0016 'International Tables Vol C Tables 4.2.6.8 and 6.1.1.4'
H H 0.0000 0.0000 'International Tables Vol C Tables 4.2.6.8 and 6.1.1.4'
O O 0.0106 0.0060 'International Tables Vol C Tables 4.2.6.8 and 6.1.1.4'
S S 0.1246 0.1234 'International Tables Vol C Tables 4.2.6.8 and 6.1.1.4'
Ag Ag -0.8971 1.1015 'International Tables Vol C Tables 4.2.6.8 and 6.1.1.4'

loop_
_geom_angle_atom_site_label_1
_geom_angle_atom_site_label_2
_geom_angle_atom_site_label_3
_geom_angle_site_symmetry_1
_geom_angle_site_symmetry_3
_geom_angle
_geom_angle_publ_flag
O1 Ag1 O1 . 2_656 76.90(10) yes
O1 Ag1 O2 . 3_766 94.50(10) yes
O1 Ag1 O2 . 4_566 127.60(10) yes
O1 Ag1 O1w . . 82.70(10) yes
O1 Ag1 O1w . 2_656 147.80(10) yes
O1 Ag1 O2 2_656 3_766 127.60(10) yes
O1 Ag1 O2 2_656 4_566 94.50(10) yes
O1 Ag1 O1w 2_656 . 147.80(10) yes
O1 Ag1 O1w 2_656 2_656 82.70(10) yes
O2 Ag1 O2 3_766 4_566 127.90(10) yes
O2 Ag1 O1w 3_766 . 78.30(10) yes
O2 Ag1 O1w 3_766 2_656 78.50(10) yes
O2 Ag1 O1w 4_566 . 78.50(10) yes
O2 Ag1 O1w 4_566 2_656 78.30(10) yes
O1w Ag1 O1w . 2_656 125.40(10) yes
O2 Ag2 O2 . 2_655 106.70(10) yes
O2 Ag2 O3 . 3_766 86.10(10) yes
O2 Ag2 O3 . 4_565 167.20(10) yes
O2 Ag2 O1w . . 100.60(10) yes
O2 Ag2 O1w . 2_655 106.40(10) yes
O2 Ag2 O3 2_655 3_766 167.20(10) yes
O2 Ag2 O3 2_655 4_565 86.10(10) yes
O2 Ag2 O1w 2_655 . 106.40(10) yes
O2 Ag2 O1w 2_655 2_655 100.60(10) yes
O3 Ag2 O3 3_766 4_565 81.20(10) yes
O3 Ag2 O1w 3_766 . 69.80(10) yes
O3 Ag2 O1w 3_766 2_655 75.80(10) yes
O3 Ag2 O1w 4_565 . 75.80(10) yes
O3 Ag2 O1w 4_565 2_655 69.80(10) yes
O1w Ag2 O1w . 2_655 134.10(10) yes
O5 Ag3 O5 . 2_754 164.50(10) yes
O5 Ag3 O6 . 3_775 75.50(10) yes
O5 Ag3 O6 . 4_675 116.00(10) yes
O5 Ag3 O6 2_754 3_775 116.00(10) yes
O5 Ag3 O6 2_754 4_675 75.50(10) yes
O6 Ag3 O6 3_775 4_675 91.10(10) yes
O3 Ag4 O3 1_554 2_755 78.90(10) yes
O3 Ag4 O4 1_554 . 96.60(10) yes
O3 Ag4 O4 1_554 2_754 93.30(10) yes
O3 Ag4 O4 2_755 . 93.30(10) yes
O3 Ag4 O4 2_755 2_754 96.60(10) yes
O4 Ag4 O4 . 2_754 167.20(10) yes
O1 S1 O3 . . 112.0(2) no
O1 S1 O2 . . 112.6(2) no
O3 S1 O2 . . 112.4(2) no
O1 S1 C3 . . 108.0(2) no
O3 S1 C3 . . 105.4(2) no
O2 S1 C3 . . 106.0(2) no
S1 O1 Ag1 . . 109.8(2) no
S1 O2 Ag2 . . 119.3(2) no
S1 O3 Ag2 . 3_766 129.6(2) no
S1 O3 Ag4 . 1_556 126.2(2) no
Ag2 O3 Ag4 3_766 1_556 100.00(10) no
Ag1 O1w Ag2 . . 107.60(10) no
C7 O4 Ag4 . . 128.2(2) no
C7 O5 Ag3 . . 120.3(2) no
C6 O6 Ag3 . 3_775 125.2(2) no
C2 C1 C6 . . 118.4(3) no
C2 C1 C7 . . 118.9(3) no
C6 C1 C7 . . 122.6(3) no
C3 C2 C1 . . 120.8(3) no
C2 C3 C4 . . 120.5(3) no
C2 C3 S1 . . 118.3(2) no
C4 C3 S1 . . 121.1(2) no
C5 C4 C3 . . 119.5(3) no
C4 C5 C6 . . 120.0(3) no
O6 C6 C5 . . 118.2(3) no
O6 C6 C1 . . 121.0(3) no
C5 C6 C1 . . 120.7(3) no
O4 C7 O5 . . 125.3(3) no
O4 C7 C1 . . 116.4(3) no
O5 C7 C1 . . 118.2(3) no
C6 O6 H6o . . 105(4) no
Ag3 O6 H6o 3_775 . 106(4) no
Ag1 O1w H1w1 . . 119(4) no
Ag2 O1w H1w1 . . 116(4) no
Ag1 O1w H1w2 . . 118(5) no
Ag2 O1w H1w2 . . 79(5) no
H1w1 O1w H1w2 . . 109.8(18) no
C3 C2 H2 . . 119.6 no
C1 C2 H2 . . 119.6 no
C5 C4 H4 . . 120.3 no
C3 C4 H4 . . 120.3 no
C4 C5 H5 . . 120.0 no
C6 C5 H5 . . 120.0 no

loop_
_geom_bond_atom_site_label_1
_geom_bond_atom_site_label_2
_geom_bond_site_symmetry_2
_geom_bond_distance
_geom_bond_publ_flag
Ag1 O1 . 2.537(3) yes
Ag1 O1 2_656 2.537(3) yes
Ag1 O2 3_766 2.612(3) yes
Ag1 O2 4_566 2.612(3) yes
Ag1 O1w . 2.455(3) yes
Ag1 O1w 2_656 2.455(3) yes
Ag2 O2 . 2.404(3) yes
Ag2 O2 2_655 2.404(3) yes
Ag2 O3 3_766 2.512(3) yes
Ag2 O3 4_565 2.512(3) yes
Ag2 O1w . 2.657(3) yes
Ag2 O1w 2_655 2.657(3) yes
Ag3 O5 . 2.317(2) yes
Ag3 O5 2_754 2.317(2) yes
Ag3 O6 3_775 2.536(3) yes
Ag3 O6 4_675 2.536(3) yes
Ag4 O3 1_554 2.573(3) yes
Ag4 O3 2_755 2.573(3) yes
Ag4 O4 . 2.139(3) yes
Ag4 O4 2_754 2.139(3) yes
Ag3 Ag4 . 2.7778(8) no
S1 O1 . 1.453(3) no
S1 O3 . 1.459(3) no
S1 O2 . 1.459(3) no
S1 C3 . 1.767(3) no
O4 C7 . 1.246(4) no
O5 C7 . 1.270(4) no
O6 C6 . 1.360(4) no
C1 C2 . 1.396(4) no
C1 C6 . 1.400(4) no
C1 C7 . 1.497(4) no
C2 C3 . 1.377(4) no
C3 C4 . 1.401(4) no
C4 C5 . 1.380(5) no
C5 C6 . 1.397(5) no
O6 H6o . 0.850(10) no
O1w H1w1 . 0.850(10) no
O1w H1w2 . 0.850(10) no
C2 H2 . 0.93 no
C4 H4 . 0.93 no
C5 H5 . 0.93 no

loop_
_geom_hbond_atom_site_label_D
_geom_hbond_atom_site_label_H
_geom_hbond_atom_site_label_A
_geom_hbond_site_symmetry_A
_geom_hbond_distance_DH
_geom_hbond_distance_HA
_geom_hbond_distance_DA
_geom_hbond_angle_DHA
_geom_hbond_publ_flag
O6 H6o O5 . 0.850(10) 1.81(3) 2.589(4) 151(6) yes
O1w H1w1 O1 3_666 0.850(10) 1.97(2) 2.803(4) 165(5) yes
O1w H1w2 O3 3_766 0.850(10) 2.33(5) 2.959(4) 131(5) yes
O1w H1w2 O4 4_566 0.850(10) 2.44(5) 3.114(4) 137(6) yes

loop_
_geom_torsion_atom_site_label_1
_geom_torsion_atom_site_label_2
_geom_torsion_atom_site_label_3
_geom_torsion_atom_site_label_4
_geom_torsion_site_symmetry_1
_geom_torsion_site_symmetry_4
_geom_torsion
_geom_torsion_publ_flag
O5 Ag3 Ag4 O4 2_754 . -179.20(10) no
O5 Ag3 Ag4 O4 . . 0.80(10) no
O6 Ag3 Ag4 O4 4_675 . 119.90(10) no
O6 Ag3 Ag4 O4 3_775 . -60.10(10) no
O5 Ag3 Ag4 O4 2_754 2_754 0.80(10) no
O5 Ag3 Ag4 O4 . 2_754 -179.20(10) no
O6 Ag3 Ag4 O4 4_675 2_754 -60.10(10) no
O6 Ag3 Ag4 O4 3_775 2_754 119.90(10) no
O5 Ag3 Ag4 O3 2_754 1_554 -86.60(10) no
O5 Ag3 Ag4 O3 . 1_554 93.40(10) no
O6 Ag3 Ag4 O3 4_675 1_554 -147.50(10) no
O6 Ag3 Ag4 O3 3_775 1_554 32.50(10) no
O5 Ag3 Ag4 O3 2_754 2_755 93.40(10) no
O5 Ag3 Ag4 O3 . 2_755 -86.60(10) no
O6 Ag3 Ag4 O3 4_675 2_755 32.50(10) no
O6 Ag3 Ag4 O3 3_775 2_755 -147.50(10) no
O3 S1 O1 Ag1 . . -46.5(2) no
O2 S1 O1 Ag1 . . 81.4(2) no
C3 S1 O1 Ag1 . . -162.00(10) no
O1w Ag1 O1 S1 . . -105.2(2) no
O1w Ag1 O1 S1 2_656 . 47.8(3) no
O1 Ag1 O1 S1 2_656 . 100.0(2) no
O2 Ag1 O1 S1 4_566 . -174.50(10) no
O2 Ag1 O1 S1 3_766 . -27.6(2) no
O1 S1 O2 Ag2 . . 6.8(2) no
O3 S1 O2 Ag2 . . 134.4(2) no
C3 S1 O2 Ag2 . . -111.0(2) no
O2 Ag2 O2 S1 2_655 . 63.60(10) no
O3 Ag2 O2 S1 4_565 . -119.1(4) no
O3 Ag2 O2 S1 3_766 . -115.8(2) no
O1w Ag2 O2 S1 2_655 . 170.3(2) no
O1w Ag2 O2 S1 . . -47.3(2) no
O1 S1 O3 Ag2 . 3_766 93.7(2) no
O2 S1 O3 Ag2 . 3_766 -34.2(2) no
C3 S1 O3 Ag2 . 3_766 -149.2(2) no
O1 S1 O3 Ag4 . 1_556 -114.0(2) no
O2 S1 O3 Ag4 . 1_556 118.1(2) no
C3 S1 O3 Ag4 . 1_556 3.1(2) no
O4 Ag4 O4 C7 2_754 . -4.6(3) no
O3 Ag4 O4 C7 1_554 . -144.9(3) no
O3 Ag4 O4 C7 2_755 . 136.0(3) no
Ag3 Ag4 O4 C7 . . -4.6(3) no
O5 Ag3 O5 C7 2_754 . 2.1(3) no
O6 Ag3 O5 C7 4_675 . -133.9(3) no
O6 Ag3 O5 C7 3_775 . 142.0(3) no
Ag4 Ag3 O5 C7 . . 2.1(3) no
O1w Ag1 O1w Ag2 2_656 . -128.60(10) no
O1 Ag1 O1w Ag2 2_656 . 84.9(2) no
O1 Ag1 O1w Ag2 . . 34.10(10) no
O2 Ag1 O1w Ag2 4_566 . 164.90(10) no
O2 Ag1 O1w Ag2 3_766 . -62.10(10) no
O2 Ag2 O1w Ag1 . . 5.60(10) no
O2 Ag2 O1w Ag1 2_655 . -105.50(10) no
O3 Ag2 O1w Ag1 4_565 . 173.10(10) no
O3 Ag2 O1w Ag1 3_766 . 87.40(10) no
O1w Ag2 O1w Ag1 2_655 . 131.10(10) no
C6 C1 C2 C3 . . -0.1(5) no
C7 C1 C2 C3 . . 179.1(3) no
C1 C2 C3 C4 . . 0.6(5) no
C1 C2 C3 S1 . . -175.7(3) no
O1 S1 C3 C2 . . -127.0(3) no
O3 S1 C3 C2 . . 113.2(3) no
O2 S1 C3 C2 . . -6.2(3) no
O1 S1 C3 C4 . . 56.7(3) no
O3 S1 C3 C4 . . -63.1(3) no
O2 S1 C3 C4 . . 177.6(3) no
C2 C3 C4 C5 . . -0.5(5) no
S1 C3 C4 C5 . . 175.6(3) no
C3 C4 C5 C6 . . 0.0(5) no
Ag3 O6 C6 C5 3_775 . -50.9(4) no
Ag3 O6 C6 C1 3_775 . 128.6(3) no
C4 C5 C6 O6 . . -180.0(3) no
C4 C5 C6 C1 . . 0.5(6) no
C2 C1 C6 O6 . . -179.9(3) no
C7 C1 C6 O6 . . 0.9(5) no
C2 C1 C6 C5 . . -0.4(5) no
C7 C1 C6 C5 . . -179.6(3) no
Ag4 O4 C7 O5 . . 8.0(6) no
Ag4 O4 C7 C1 . . -171.3(2) no
Ag3 O5 C7 O4 . . -6.3(5) no
Ag3 O5 C7 C1 . . 173.0(2) no
C2 C1 C7 O4 . . 1.9(5) no
C6 C1 C7 O4 . . -178.9(3) no
C2 C1 C7 O5 . . -177.4(3) no
C6 C1 C7 O5 . . 1.8(5) no
